data_2212202
loop_
_publ_author_name
'Wang, Zi-Liang'
Wei,Lin-heng

_publ_section_title
;
 Hexamethylenediammonium bis(3,5-dinitrobenzoate)
;
_journal_coeditor_code HB2267
_journal_issue 2
_journal_name_full 'Acta Crystallographica Section E'
_journal_page_first o995
_journal_page_last o996
_journal_paper_doi 10.1107/S1600536807003546
_journal_volume 63
_journal_year 2007
_chemical_formula_iupac 'C6 H18 N2 2+, 2(C7 H3 N2 O6 -)'
_chemical_formula_moiety 'C6 H18 N2 2+, 2(C7 H3 N2 O6 -)'
_chemical_formula_sum 'C20 H24 N6 O12'
_chemical_formula_weight 540.45
_chemical_name_systematic
;
Hexamethylenediammonium bis(3,5-dinitrobenzoate)
;
_space_group_IT_number 14
_symmetry_cell_setting monoclinic
_symmetry_space_group_name_Hall '-P 2ybc'
_symmetry_space_group_name_H-M 'P 1 21/c 1'
_atom_sites_solution_hydrogens geom
_atom_sites_solution_primary direct
_atom_sites_solution_secondary difmap
_audit_creation_method SHELXL-97
_cell_angle_alpha 90.00
_cell_angle_beta 90.881(6)
_cell_angle_gamma 90.00
_cell_formula_units_Z 2
_cell_length_a 9.551(3)
_cell_length_b 6.1213(19)
_cell_length_c 20.847(7)
_cell_measurement_reflns_used 1303
_cell_measurement_temperature 298(2)
_cell_measurement_theta_max 20.44
_cell_measurement_theta_min 2.87
_cell_volume 1218.7(7)
_computing_cell_refinement 'SAINT-Plus (Bruker, 2001)'
_computing_data_collection 'SMART (Bruker, 2001)'
_computing_data_reduction SAINT-Plus
_computing_molecular_graphics 'PLATON (Spek, 2003)'
_computing_publication_material SHELXL97
_computing_structure_refinement 'SHELXL97 (Sheldrick, 1997)'
_computing_structure_solution 'SHELXS97 (Sheldrick, 1997)'
_diffrn_ambient_temperature 298(2)
_diffrn_measured_fraction_theta_full 1.000
_diffrn_measured_fraction_theta_max 1.000
_diffrn_measurement_device_type 'Bruker SMART APEX CCD'
_diffrn_measurement_method \w
_diffrn_radiation_monochromator graphite
_diffrn_radiation_source 'fine-focus sealed tube'
_diffrn_radiation_type MoK\a
_diffrn_radiation_wavelength 0.71073
_diffrn_reflns_av_R_equivalents 0.0341
_diffrn_reflns_av_sigmaI/netI 0.0357
_diffrn_reflns_limit_h_max 11
_diffrn_reflns_limit_h_min -11
_diffrn_reflns_limit_k_max 7
_diffrn_reflns_limit_k_min -6
_diffrn_reflns_limit_l_max 25
_diffrn_reflns_limit_l_min -25
_diffrn_reflns_number 8416
_diffrn_reflns_theta_full 25.98
_diffrn_reflns_theta_max 25.98
_diffrn_reflns_theta_min 1.95
_diffrn_standards_decay_% 0
_diffrn_standards_interval_count 0
_diffrn_standards_interval_time 0
_diffrn_standards_number 0
_exptl_absorpt_coefficient_mu 0.124
_exptl_absorpt_correction_T_max 0.988
_exptl_absorpt_correction_T_min 0.976
_exptl_absorpt_correction_type multi-scan
_exptl_absorpt_process_details '(SADABS; Sheldrick, 2001)'
_exptl_crystal_colour colourless
_exptl_crystal_density_diffrn 1.473
_exptl_crystal_density_method 'not measured'
_exptl_crystal_description block
_exptl_crystal_F_000 564
_exptl_crystal_size_max 0.20
_exptl_crystal_size_mid 0.20
_exptl_crystal_size_min 0.10
_refine_diff_density_max 0.235
_refine_diff_density_min -0.247
_refine_ls_extinction_method none
_refine_ls_goodness_of_fit_ref 1.047
_refine_ls_hydrogen_treatment constr
_refine_ls_matrix_type full
_refine_ls_number_parameters 173
_refine_ls_number_reflns 2394
_refine_ls_number_restraints 0
_refine_ls_restrained_S_all 1.047
_refine_ls_R_factor_all 0.0802
_refine_ls_R_factor_gt 0.0527
_refine_ls_shift/su_max 0.000
_refine_ls_shift/su_mean 0.000
_refine_ls_structure_factor_coef Fsqd
_refine_ls_weighting_details 'calc w=1/[\s^2^(Fo^2^)+(0.0725P)^2^+0.0778P] where P=(Fo^2^+2Fc^2^)/3'
_refine_ls_weighting_scheme calc
_refine_ls_wR_factor_gt 0.1337
_refine_ls_wR_factor_ref 0.1460
_reflns_number_gt 1610
_reflns_number_total 2394
_reflns_threshold_expression I>2\s(I)
_cod_data_source_file hb2267.cif
_cod_data_source_block I
_cod_original_sg_symbol_H-M 'P 21/c'
_cod_database_code 2212202
_cod_database_fobs_code 2212202

loop_
_symmetry_equiv_pos_as_xyz
'x, y, z'
'-x, y+1/2, -z+1/2'
'-x, -y, -z'
'x, -y-1/2, z-1/2'

loop_
_atom_site_type_symbol
_atom_site_label
_atom_site_fract_x
_atom_site_fract_y
_atom_site_fract_z
_atom_site_U_iso_or_equiv
_atom_site_adp_type
_atom_site_calc_flag
_atom_site_refinement_flags
_atom_site_occupancy
N N1 0.1739(2) 0.6308(4) 0.35298(9) 0.0608(6) Uani d . 1
N N2 0.3770(2) 1.2584(3) 0.24301(12) 0.0604(6) Uani d . 1
N N3 0.10579(19) 0.2363(3) 0.01685(8) 0.0478(5) Uani d . 1
H H3A 0.1231 0.1022 0.0314 0.072 Uiso calc R 1
H H3B 0.0342 0.2322 -0.0110 0.072 Uiso calc R 1
H H3C 0.0845 0.3232 0.0495 0.072 Uiso calc R 1
O O1 0.13246(16) 0.8021(2) 0.06707(7) 0.0507(4) Uani d . 1
O O2 0.06440(18) 0.5040(2) 0.11922(7) 0.0588(5) Uani d . 1
O O3 0.2197(3) 0.7024(3) 0.40297(8) 0.0920(7) Uani d . 1
O O4 0.1142(2) 0.4555(4) 0.34804(9) 0.1074(9) Uani d . 1
O O5 0.4102(2) 1.3324(3) 0.29504(10) 0.0837(6) Uani d . 1
O O6 0.4075(2) 1.3427(3) 0.19225(11) 0.0831(6) Uani d . 1
C C1 0.1717(2) 0.7831(3) 0.18000(9) 0.0381(5) Uani d . 1
C C2 0.1467(2) 0.6721(4) 0.23639(9) 0.0422(5) Uani d . 1
H H2 0.0968 0.5417 0.2357 0.051 Uiso calc R 1
C C3 0.1964(2) 0.7559(4) 0.29371(10) 0.0446(5) Uani d . 1
C C4 0.2707(2) 0.9487(4) 0.29769(10) 0.0487(6) Uani d . 1
H H4 0.3033 1.0035 0.3368 0.058 Uiso calc R 1
C C5 0.2940(2) 1.0554(3) 0.24087(10) 0.0454(5) Uani d . 1
C C6 0.2467(2) 0.9771(3) 0.18248(10) 0.0435(5) Uani d . 1
H H6 0.2649 1.0537 0.1450 0.052 Uiso calc R 1
C C7 0.1186(2) 0.6904(4) 0.11678(10) 0.0428(5) Uani d . 1
C C8 0.2320(2) 0.3221(4) -0.01558(10) 0.0532(6) Uani d . 1
H H8A 0.2219 0.4783 -0.0221 0.064 Uiso calc R 1
H H8B 0.2401 0.2537 -0.0573 0.064 Uiso calc R 1
C C9 0.3627(3) 0.2784(4) 0.02339(13) 0.0667(7) Uani d . 1
H H9A 0.3756 0.1217 0.0272 0.080 Uiso calc R 1
H H9B 0.3507 0.3365 0.0662 0.080 Uiso calc R 1
C C10 0.4951(3) 0.3792(4) -0.00559(14) 0.0715(8) Uani d . 1
H H10A 0.5770 0.3089 0.0131 0.086 Uiso calc R 1
H H10B 0.4950 0.3512 -0.0514 0.086 Uiso calc R 1

loop_
_atom_site_aniso_label
_atom_site_aniso_U_11
_atom_site_aniso_U_22
_atom_site_aniso_U_33
_atom_site_aniso_U_12
_atom_site_aniso_U_13
_atom_site_aniso_U_23
N1 0.0592(13) 0.0826(17) 0.0405(12) 0.0026(12) -0.0049(9) 0.0074(11)
N2 0.0527(13) 0.0451(13) 0.0829(16) -0.0054(9) -0.0171(11) -0.0087(12)
N3 0.0573(12) 0.0378(10) 0.0479(10) -0.0093(8) -0.0096(9) -0.0017(8)
O1 0.0648(10) 0.0495(10) 0.0376(8) -0.0071(7) -0.0048(7) 0.0033(7)
O2 0.0825(12) 0.0463(10) 0.0474(9) -0.0226(8) -0.0029(8) -0.0052(7)
O3 0.154(2) 0.0843(16) 0.0365(10) 0.0115(12) -0.0181(11) -0.0059(9)
O4 0.1105(18) 0.143(2) 0.0684(13) -0.0748(16) -0.0273(11) 0.0463(13)
O5 0.0841(14) 0.0700(13) 0.0962(15) -0.0173(10) -0.0214(11) -0.0336(11)
O6 0.0835(14) 0.0635(13) 0.1015(16) -0.0304(10) -0.0219(11) 0.0143(11)
C1 0.0393(11) 0.0358(11) 0.0392(11) 0.0001(9) -0.0033(8) -0.0007(9)
C2 0.0437(12) 0.0410(12) 0.0419(12) -0.0029(9) -0.0035(9) -0.0001(9)
C3 0.0425(12) 0.0534(14) 0.0378(11) 0.0029(10) -0.0007(9) 0.0002(10)
C4 0.0469(13) 0.0569(15) 0.0421(12) 0.0058(11) -0.0094(10) -0.0126(11)
C5 0.0400(12) 0.0404(13) 0.0556(14) -0.0021(9) -0.0088(10) -0.0072(10)
C6 0.0422(12) 0.0423(13) 0.0457(12) -0.0016(9) -0.0057(9) 0.0034(10)
C7 0.0437(12) 0.0421(13) 0.0425(12) -0.0028(10) -0.0013(9) -0.0031(10)
C8 0.0660(15) 0.0501(14) 0.0437(13) -0.0099(11) 0.0017(11) 0.0020(10)
C9 0.0642(17) 0.0571(17) 0.0788(18) -0.0129(12) -0.0032(14) 0.0163(14)
C10 0.0619(16) 0.0583(16) 0.094(2) -0.0052(13) 0.0081(14) 0.0088(15)

loop_
_atom_type_symbol
_atom_type_description
_atom_type_scat_dispersion_real
_atom_type_scat_dispersion_imag
_atom_type_scat_source
C C 0.0033 0.0016 'International Tables Vol C Tables 4.2.6.8 and 6.1.1.4'
H H 0.0000 0.0000 'International Tables Vol C Tables 4.2.6.8 and 6.1.1.4'
N N 0.0061 0.0033 'International Tables Vol C Tables 4.2.6.8 and 6.1.1.4'
O O 0.0106 0.0060 'International Tables Vol C Tables 4.2.6.8 and 6.1.1.4'

loop_
_geom_angle_atom_site_label_1
_geom_angle_atom_site_label_2
_geom_angle_atom_site_label_3
_geom_angle_site_symmetry_1
_geom_angle
O3 N1 O4 . 123.8(2)
O3 N1 C3 . 118.7(2)
O4 N1 C3 . 117.5(2)
O5 N2 O6 . 123.8(2)
O5 N2 C5 . 118.4(2)
O6 N2 C5 . 117.8(2)
C8 N3 H3A . 109.5
C8 N3 H3B . 109.5
H3A N3 H3B . 109.5
C8 N3 H3C . 109.5
H3A N3 H3C . 109.5
H3B N3 H3C . 109.5
C2 C1 C6 . 119.00(18)
C2 C1 C7 . 119.74(18)
C6 C1 C7 . 121.25(18)
C3 C2 C1 . 119.6(2)
C3 C2 H2 . 120.2
C1 C2 H2 . 120.2
C2 C3 C4 . 122.7(2)
C2 C3 N1 . 118.8(2)
C4 C3 N1 . 118.4(2)
C5 C4 C3 . 116.4(2)
C5 C4 H4 . 121.8
C3 C4 H4 . 121.8
C4 C5 C6 . 122.8(2)
C4 C5 N2 . 118.0(2)
C6 C5 N2 . 119.3(2)
C5 C6 C1 . 119.53(19)
C5 C6 H6 . 120.2
C1 C6 H6 . 120.2
O1 C7 O2 . 125.5(2)
O1 C7 C1 . 118.54(19)
O2 C7 C1 . 115.99(18)
N3 C8 C9 . 111.32(18)
N3 C8 H8A . 109.4
C9 C8 H8A . 109.4
N3 C8 H8B . 109.4
C9 C8 H8B . 109.4
H8A C8 H8B . 108.0
C8 C9 C10 . 113.4(2)
C8 C9 H9A . 108.9
C10 C9 H9A . 108.9
C8 C9 H9B . 108.9
C10 C9 H9B . 108.9
H9A C9 H9B . 107.7
C10 C10 C9 3_665 112.6(3)
C10 C10 H10A 3_665 109.1
C9 C10 H10A . 109.1
C10 C10 H10B 3_665 109.1
C9 C10 H10B . 109.1
H10A C10 H10B . 107.8

loop_
_geom_bond_atom_site_label_1
_geom_bond_atom_site_label_2
_geom_bond_site_symmetry_2
_geom_bond_distance
_geom_bond_publ_flag
N1 O3 . 1.207(3) ?
N1 O4 . 1.219(3) ?
N1 C3 . 1.472(3) ?
N2 O5 . 1.213(3) ?
N2 O6 . 1.217(3) ?
N2 C5 . 1.474(3) ?
N3 C8 . 1.487(3) ?
N3 H3A . 0.8900 ?
N3 H3B . 0.8900 ?
N3 H3C . 0.8900 ?
C7 O1 . 1.250(2) y
C7 O2 . 1.254(2) y
C1 C2 . 1.382(3) ?
C1 C6 . 1.387(3) ?
C1 C7 . 1.515(3) ?
C2 C3 . 1.378(3) ?
C2 H2 . 0.9300 ?
C3 C4 . 1.379(3) ?
C4 C5 . 1.374(3) ?
C4 H4 . 0.9300 ?
C5 C6 . 1.378(3) ?
C6 H6 . 0.9300 ?
C8 C9 . 1.502(3) ?
C8 H8A . 0.9700 ?
C8 H8B . 0.9700 ?
C9 C10 . 1.539(3) ?
C9 H9A . 0.9700 ?
C9 H9B . 0.9700 ?
C10 C10 3_665 1.499(5) ?
C10 H10A . 0.9700 ?
C10 H10B . 0.9700 ?

loop_
_geom_hbond_atom_site_label_D
_geom_hbond_atom_site_label_H
_geom_hbond_atom_site_label_A
_geom_hbond_site_symmetry_A
_geom_hbond_distance_DH
_geom_hbond_distance_HA
_geom_hbond_distance_DA
_geom_hbond_angle_DHA
N3 H3A O1 1_545 0.89 1.98 2.866(2) 172
N3 H3B O1 3_565 0.89 1.97 2.859(2) 174
N3 H3C O2 . 0.89 1.84 2.724(2) 173
